data_7113346
loop_
_publ_author_name
'Banerjee, Sangeeta Ray'
'Babich, John W.'
'Zubieta, Jon'

_publ_section_title
;
 Site directed maleimide bifunctional chelators for the M(CO)3+ core (M
 =(99m)Tc, Re).
;
_journal_issue 13
_journal_name_full 'Chemical communications (Cambridge, England)'
_journal_page_first 1784
_journal_page_last 1786
_journal_paper_doi 10.1039/b417588c
_journal_year 2005
_chemical_formula_moiety 'C30 H24 N4 O5 Re, Br'
_chemical_formula_sum 'C30 H24 Br N4 O5 Re'
_chemical_formula_weight 786.64
_space_group_IT_number 2
_symmetry_cell_setting triclinic
_symmetry_Int_Tables_number 2
_symmetry_space_group_name_Hall '-P 1'
_symmetry_space_group_name_H-M 'P -1'
_atom_sites_solution_hydrogens geom
_atom_sites_solution_primary direct
_atom_sites_solution_secondary difmap
_audit_creation_method SHELXL-97
_cell_angle_alpha 65.300(3)
_cell_angle_beta 77.198(3)
_cell_angle_gamma 72.582(3)
_cell_formula_units_Z 2
_cell_length_a 11.639(2)
_cell_length_b 11.829(2)
_cell_length_c 13.249(3)
_cell_measurement_reflns_used 10184
_cell_measurement_temperature 96(2)
_cell_measurement_theta_max 31.50
_cell_measurement_theta_min 1.70
_cell_volume 1571.4(5)
_computing_cell_refinement 'Bruker SMART'
_computing_data_collection 'Bruker SMART'
_computing_data_reduction 'Bruker SAINT'
_computing_molecular_graphics 'Bruker SHELXTL'
_computing_publication_material 'Bruker SHELXTL'
_computing_structure_refinement 'SHELXL-97 (Sheldrick, 1997)'
_computing_structure_solution 'SHELXS-97 (Sheldrick, 1990)'
_diffrn_ambient_temperature 96(2)
_diffrn_detector_area_resol_mean 514
_diffrn_measured_fraction_theta_full 0.974
_diffrn_measured_fraction_theta_max 0.974
_diffrn_measurement_device_type 'APEX CCD area dectector'
_diffrn_measurement_method 'Phi & omega Scan'
_diffrn_radiation_monochromator graphite
_diffrn_radiation_probe x-ray
_diffrn_radiation_type MoK\a
_diffrn_radiation_wavelength 0.71073
_diffrn_reflns_av_R_equivalents 0.0398
_diffrn_reflns_av_sigmaI/netI 0.0623
_diffrn_reflns_limit_h_max 17
_diffrn_reflns_limit_h_min -17
_diffrn_reflns_limit_k_max 17
_diffrn_reflns_limit_k_min -17
_diffrn_reflns_limit_l_max 19
_diffrn_reflns_limit_l_min -19
_diffrn_reflns_number 20227
_diffrn_reflns_theta_full 31.50
_diffrn_reflns_theta_max 31.50
_diffrn_reflns_theta_min 1.70
_diffrn_source 'fine-focus sealed tube'
_diffrn_standards_decay_% 0
_diffrn_standards_interval_count 0
_diffrn_standards_interval_time 0
_diffrn_standards_number 0
_exptl_absorpt_coefficient_mu 5.181
_exptl_absorpt_correction_T_max 0.5104
_exptl_absorpt_correction_T_min 0.4239
_exptl_absorpt_correction_type multi-scan
_exptl_absorpt_process_details 'SADABS SHELX-97 (Sheldrick, 1997)'
_exptl_crystal_colour Colorless
_exptl_crystal_density_diffrn 1.663
_exptl_crystal_density_method 'not measured'
_exptl_crystal_description Block
_exptl_crystal_F_000 764
_exptl_crystal_size_max 0.20
_exptl_crystal_size_mid 0.18
_exptl_crystal_size_min 0.15
_refine_diff_density_max 1.250
_refine_diff_density_min -1.664
_refine_diff_density_rms 0.257
_refine_ls_extinction_method none
_refine_ls_goodness_of_fit_ref 1.013
_refine_ls_hydrogen_treatment constr
_refine_ls_matrix_type full
_refine_ls_number_parameters 372
_refine_ls_number_reflns 10184
_refine_ls_number_restraints 0
_refine_ls_restrained_S_all 1.013
_refine_ls_R_factor_all 0.0602
_refine_ls_R_factor_gt 0.0520
_refine_ls_shift/su_max 0.001
_refine_ls_shift/su_mean 0.000
_refine_ls_structure_factor_coef Fsqd
_refine_ls_weighting_details 'calc w=1/[\s^2^(Fo^2^)+(0.0834P)^2^+0.0000P] where P=(Fo^2^+2Fc^2^)/3'
_refine_ls_weighting_scheme calc
_refine_ls_wR_factor_gt 0.1260
_refine_ls_wR_factor_ref 0.1299
_reflns_number_gt 8686
_reflns_number_total 10184
_reflns_threshold_expression I>2\s(I))
_cod_data_source_file b417588c.txt
_cod_data_source_block '[Re(CO)3L3]Br'
_cod_depositor_comments
;
The following automatic conversions were performed:

'_symmetry_cell_setting' value 'Triclinic' changed to 'triclinic'
according to
/usr/data/users/saulius/automatic-downloads/retrospective/RSC/lib/dictionaries/cif_core.dic
dictionary named 'cif_core.dic' version 2.4.2 from
2011-04-26.

'_exptl_absorpt_correction_type' value 'Multi-Scan'
changed to 'multi-scan' according to
/usr/data/users/saulius/automatic-downloads/retrospective/RSC/lib/dictionaries/cif_core.dic
dictionary named 'cif_core.dic' version 2.4.2 from 2011-04-26.

Automatic conversion script
Id: cif_fix_values 2281 2013-09-26 08:29:07Z andrius 
;
_cod_original_cell_volume 1571.3(5)
_cod_database_code 7113346

loop_
_symmetry_equiv_pos_as_xyz
'x, y, z'
'-x, -y, -z'

loop_
_atom_site_label
_atom_site_type_symbol
_atom_site_fract_x
_atom_site_fract_y
_atom_site_fract_z
_atom_site_U_iso_or_equiv
_atom_site_adp_type
_atom_site_occupancy
_atom_site_symmetry_multiplicity
_atom_site_calc_flag
_atom_site_refinement_flags
Re1 Re 0.183201(15) 0.802650(16) 0.190911(14) 0.01755(6) Uani 1 1 d .
Br1 Br 0.48252(5) 0.68735(6) 0.56891(5) 0.03523(13) Uani 1 1 d .
O1 O 0.2779(4) 0.9412(4) -0.0529(3) 0.0301(8) Uani 1 1 d .
O2 O -0.0523(4) 0.8368(4) 0.1021(3) 0.0321(8) Uani 1 1 d .
O3 O 0.2566(4) 0.5581(4) 0.1405(4) 0.0379(10) Uani 1 1 d .
O4 O 0.8894(4) 0.5680(4) 0.1205(4) 0.0370(9) Uani 1 1 d .
O5 O 0.6002(4) 0.8946(4) -0.0754(4) 0.0380(10) Uani 1 1 d .
N1 N 0.3547(4) 0.7640(4) 0.2591(3) 0.0217(8) Uani 1 1 d .
N2 N 0.1460(4) 0.6925(4) 0.3731(3) 0.0193(7) Uani 1 1 d .
N3 N 0.1449(4) 0.9598(4) 0.2525(3) 0.0204(7) Uani 1 1 d .
N4 N 0.7275(4) 0.7342(4) 0.0502(4) 0.0259(9) Uani 1 1 d .
C1 C 0.2399(4) 0.8930(4) 0.0393(4) 0.0210(9) Uani 1 1 d .
C2 C 0.0336(4) 0.8258(5) 0.1374(4) 0.0207(8) Uani 1 1 d .
C3 C 0.2309(5) 0.6495(5) 0.1583(4) 0.0248(9) Uani 1 1 d .
C4 C 0.2474(4) 0.6228(4) 0.4216(4) 0.0209(9) Uani 1 1 d .
C5 C 0.2485(5) 0.5400(5) 0.5345(4) 0.0244(9) Uani 1 1 d .
H5 H 0.3232 0.4939 0.5649 0.029 Uiso 1 1 calc R
C6 C 0.1413(5) 0.5266(5) 0.6001(4) 0.0248(9) Uani 1 1 d .
H6 H 0.1403 0.4695 0.6762 0.030 Uiso 1 1 calc R
C7 C 0.0317(5) 0.5990(5) 0.5533(4) 0.0231(9) Uani 1 1 d .
C8 C -0.0824(5) 0.5897(5) 0.6196(4) 0.0278(10) Uani 1 1 d .
H8 H -0.0852 0.5327 0.6957 0.033 Uiso 1 1 calc R
C9 C -0.1874(5) 0.6622(5) 0.5742(5) 0.0288(11) Uani 1 1 d .
H9 H -0.2631 0.6559 0.6187 0.035 Uiso 1 1 calc R
C10 C -0.1838(5) 0.7460(5) 0.4621(4) 0.0269(10) Uani 1 1 d .
H10 H -0.2576 0.7952 0.4311 0.032 Uiso 1 1 calc R
C11 C -0.0750(4) 0.7585(5) 0.3954(4) 0.0231(9) Uani 1 1 d .
H11 H -0.0745 0.8177 0.3201 0.028 Uiso 1 1 calc R
C12 C 0.0359(4) 0.6832(4) 0.4395(4) 0.0194(8) Uani 1 1 d .
C13 C 0.3661(4) 0.6342(5) 0.3495(4) 0.0239(9) Uani 1 1 d .
H13A H 0.4293 0.6189 0.3959 0.029 Uiso 1 1 calc R
H13B H 0.3910 0.5686 0.3160 0.029 Uiso 1 1 calc R
C14 C 0.3482(5) 0.8609(5) 0.3061(4) 0.0271(10) Uani 1 1 d .
H14A H 0.3785 0.8158 0.3804 0.033 Uiso 1 1 calc R
H14B H 0.4028 0.9173 0.2570 0.033 Uiso 1 1 calc R
C15 C 0.2258(4) 0.9409(5) 0.3182(4) 0.0236(9) Uani 1 1 d .
C16 C 0.2019(5) 1.0034(6) 0.3953(5) 0.0303(11) Uani 1 1 d .
H16 H 0.2619 0.9892 0.4403 0.036 Uiso 1 1 calc R
C17 C 0.0905(6) 1.0842(6) 0.4030(5) 0.0336(12) Uani 1 1 d .
H17 H 0.0706 1.1204 0.4583 0.040 Uiso 1 1 calc R
C18 C 0.0060(5) 1.1136(5) 0.3298(5) 0.0266(10) Uani 1 1 d .
C19 C -0.1062(6) 1.2023(6) 0.3284(6) 0.0379(13) Uani 1 1 d .
H19 H -0.1286 1.2405 0.3825 0.046 Uiso 1 1 calc R
C20 C -0.1836(6) 1.2350(6) 0.2523(7) 0.0430(15) Uani 1 1 d .
H20 H -0.2592 1.2945 0.2535 0.052 Uiso 1 1 calc R
C21 C -0.1494(6) 1.1789(6) 0.1712(6) 0.0383(14) Uani 1 1 d .
H21 H -0.2011 1.2042 0.1154 0.046 Uiso 1 1 calc R
C22 C -0.0434(5) 1.0890(5) 0.1719(5) 0.0280(10) Uani 1 1 d .
H22 H -0.0229 1.0514 0.1175 0.034 Uiso 1 1 calc R
C23 C 0.0354(4) 1.0517(4) 0.2518(4) 0.0221(9) Uani 1 1 d .
C24 C 0.4656(4) 0.7609(5) 0.1740(4) 0.0268(10) Uani 1 1 d .
H24A H 0.4622 0.8481 0.1163 0.032 Uiso 1 1 calc R
H24B H 0.4642 0.7044 0.1366 0.032 Uiso 1 1 calc R
C25 C 0.5853(4) 0.7129(5) 0.2263(4) 0.0268(10) Uani 1 1 d .
H25A H 0.5718 0.7338 0.2937 0.032 Uiso 1 1 calc R
H25B H 0.6111 0.6187 0.2501 0.032 Uiso 1 1 calc R
C26 C 0.6859(5) 0.7724(5) 0.1453(4) 0.0271(10) Uani 1 1 d .
H26A H 0.6567 0.8666 0.1174 0.033 Uiso 1 1 calc R
H26B H 0.7558 0.7493 0.1869 0.033 Uiso 1 1 calc R
C27 C 0.8280(5) 0.6375(5) 0.0446(5) 0.0286(10) Uani 1 1 d .
C28 C 0.8441(6) 0.6386(6) -0.0711(5) 0.0363(13) Uani 1 1 d .
H28 H 0.9057 0.5826 -0.0998 0.044 Uiso 1 1 calc R
C29 C 0.7564(6) 0.7323(6) -0.1269(5) 0.0365(13) Uani 1 1 d .
H29 H 0.7440 0.7523 -0.2016 0.044 Uiso 1 1 calc R
C30 C 0.6818(5) 0.8000(5) -0.0536(5) 0.0293(11) Uani 1 1 d .

loop_
_atom_site_aniso_label
_atom_site_aniso_U_11
_atom_site_aniso_U_22
_atom_site_aniso_U_33
_atom_site_aniso_U_23
_atom_site_aniso_U_13
_atom_site_aniso_U_12
Re1 0.01310(9) 0.01775(9) 0.01889(9) -0.00378(6) -0.00523(6) -0.00163(6)
Br1 0.0275(3) 0.0374(3) 0.0431(3) -0.0201(2) -0.0186(2) 0.0071(2)
O1 0.031(2) 0.0317(19) 0.0240(17) -0.0042(15) -0.0035(15) -0.0117(16)
O2 0.0206(18) 0.040(2) 0.036(2) -0.0138(17) -0.0076(15) -0.0060(16)
O3 0.033(2) 0.035(2) 0.046(2) -0.0200(19) 0.0023(19) -0.0067(18)
O4 0.030(2) 0.037(2) 0.035(2) -0.0101(18) -0.0109(17) 0.0052(17)
O5 0.036(2) 0.028(2) 0.037(2) -0.0023(17) -0.0118(18) 0.0023(17)
N1 0.0176(18) 0.0211(18) 0.0203(17) -0.0010(14) -0.0065(14) -0.0029(14)
N2 0.0161(17) 0.0200(18) 0.0220(17) -0.0065(14) -0.0065(14) -0.0031(14)
N3 0.0174(18) 0.0232(19) 0.0196(17) -0.0067(15) -0.0050(14) -0.0036(14)
N4 0.020(2) 0.028(2) 0.0245(19) -0.0062(16) -0.0045(16) -0.0010(16)
C1 0.018(2) 0.0177(19) 0.028(2) -0.0070(17) -0.0088(17) -0.0030(15)
C2 0.018(2) 0.025(2) 0.022(2) -0.0078(17) -0.0040(16) -0.0085(17)
C3 0.021(2) 0.025(2) 0.025(2) -0.0080(18) -0.0002(18) -0.0049(18)
C4 0.017(2) 0.020(2) 0.025(2) -0.0073(17) -0.0044(17) -0.0038(16)
C5 0.024(2) 0.023(2) 0.022(2) -0.0049(17) -0.0065(18) -0.0034(18)
C6 0.027(2) 0.024(2) 0.023(2) -0.0052(18) -0.0033(18) -0.0089(18)
C7 0.022(2) 0.023(2) 0.025(2) -0.0073(18) -0.0031(17) -0.0084(17)
C8 0.025(3) 0.035(3) 0.025(2) -0.013(2) 0.0015(19) -0.010(2)
C9 0.024(2) 0.036(3) 0.030(2) -0.016(2) 0.004(2) -0.010(2)
C10 0.020(2) 0.035(3) 0.029(2) -0.015(2) -0.0004(18) -0.0071(19)
C11 0.016(2) 0.028(2) 0.027(2) -0.0104(19) -0.0062(17) -0.0043(17)
C12 0.017(2) 0.020(2) 0.023(2) -0.0104(17) -0.0012(16) -0.0049(16)
C13 0.015(2) 0.021(2) 0.026(2) -0.0008(18) -0.0058(17) -0.0011(16)
C14 0.021(2) 0.026(2) 0.030(2) -0.0026(19) -0.0102(19) -0.0062(18)
C15 0.020(2) 0.023(2) 0.028(2) -0.0048(18) -0.0115(18) -0.0048(17)
C16 0.027(3) 0.038(3) 0.034(3) -0.016(2) -0.009(2) -0.011(2)
C17 0.036(3) 0.037(3) 0.037(3) -0.019(2) -0.007(2) -0.011(2)
C18 0.024(2) 0.027(2) 0.034(3) -0.018(2) -0.002(2) -0.0064(19)
C19 0.033(3) 0.036(3) 0.055(4) -0.030(3) -0.008(3) -0.002(2)
C20 0.031(3) 0.038(3) 0.065(4) -0.033(3) -0.014(3) 0.012(2)
C21 0.032(3) 0.030(3) 0.056(4) -0.023(3) -0.022(3) 0.009(2)
C22 0.026(2) 0.024(2) 0.033(3) -0.012(2) -0.010(2) 0.0037(19)
C23 0.020(2) 0.018(2) 0.028(2) -0.0080(17) -0.0078(17) -0.0018(16)
C24 0.014(2) 0.033(3) 0.023(2) -0.0016(19) -0.0036(17) -0.0033(18)
C25 0.015(2) 0.035(3) 0.026(2) -0.007(2) -0.0057(17) -0.0054(18)
C26 0.019(2) 0.032(3) 0.031(2) -0.011(2) -0.0059(19) -0.0068(19)
C27 0.026(3) 0.025(2) 0.030(2) -0.008(2) -0.007(2) -0.0001(19)
C28 0.038(3) 0.041(3) 0.028(3) -0.017(2) -0.001(2) -0.002(2)
C29 0.037(3) 0.038(3) 0.029(3) -0.009(2) -0.008(2) -0.005(2)
C30 0.024(2) 0.028(2) 0.030(2) -0.002(2) -0.009(2) -0.0067(19)

loop_
_atom_type_symbol
_atom_type_description
_atom_type_scat_dispersion_real
_atom_type_scat_dispersion_imag
_atom_type_scat_source
C C 0.0033 0.0016 'International Tables Vol C Tables 4.2.6.8 and 6.1.1.4'
H H 0.0000 0.0000 'International Tables Vol C Tables 4.2.6.8 and 6.1.1.4'
N N 0.0061 0.0033 'International Tables Vol C Tables 4.2.6.8 and 6.1.1.4'
O O 0.0106 0.0060 'International Tables Vol C Tables 4.2.6.8 and 6.1.1.4'
Br Br -0.2901 2.4595 'International Tables Vol C Tables 4.2.6.8 and 6.1.1.4'
Re Re -1.0185 7.2310 'International Tables Vol C Tables 4.2.6.8 and 6.1.1.4'

loop_
_geom_angle_atom_site_label_1
_geom_angle_atom_site_label_2
_geom_angle_atom_site_label_3
_geom_angle
C1 Re1 C2 87.1(2)
C1 Re1 C3 87.9(2)
C2 Re1 C3 83.8(2)
C1 Re1 N1 95.48(17)
C2 Re1 N1 176.57(17)
C3 Re1 N1 93.93(19)
C1 Re1 N3 98.10(18)
C2 Re1 N3 103.51(18)
C3 Re1 N3 170.67(18)
N1 Re1 N3 78.45(16)
C1 Re1 N2 171.15(17)
C2 Re1 N2 101.74(17)
C3 Re1 N2 92.13(18)
N1 Re1 N2 75.69(14)
N3 Re1 N2 80.84(15)
C13 N1 C14 110.2(4)
C13 N1 C24 108.1(4)
C14 N1 C24 109.4(4)
C13 N1 Re1 105.1(3)
C14 N1 Re1 110.5(3)
C24 N1 Re1 113.5(3)
C4 N2 C12 117.6(4)
C4 N2 Re1 112.7(3)
C12 N2 Re1 129.7(3)
C15 N3 C23 119.1(4)
C15 N3 Re1 112.1(3)
C23 N3 Re1 126.7(3)
C27 N4 C30 110.2(5)
C27 N4 C26 124.4(4)
C30 N4 C26 124.8(5)
O1 C1 Re1 176.1(4)
O2 C2 Re1 176.7(5)
O3 C3 Re1 178.3(5)
N2 C4 C5 123.9(5)
N2 C4 C13 117.3(4)
C5 C4 C13 118.8(4)
C6 C5 C4 119.3(5)
C6 C5 H5 120.3
C4 C5 H5 120.3
C5 C6 C7 119.0(5)
C5 C6 H6 120.5
C7 C6 H6 120.5
C6 C7 C12 119.3(4)
C6 C7 C8 120.8(5)
C12 C7 C8 119.9(5)
C9 C8 C7 120.3(5)
C9 C8 H8 119.9
C7 C8 H8 119.9
C8 C9 C10 120.1(5)
C8 C9 H9 119.9
C10 C9 H9 119.9
C11 C10 C9 121.3(5)
C11 C10 H10 119.3
C9 C10 H10 119.3
C10 C11 C12 120.0(5)
C10 C11 H11 120.0
C12 C11 H11 120.0
N2 C12 C11 120.9(4)
N2 C12 C7 120.8(4)
C11 C12 C7 118.3(4)
N1 C13 C4 110.4(4)
N1 C13 H13A 109.6
C4 C13 H13A 109.6
N1 C13 H13B 109.6
C4 C13 H13B 109.6
H13A C13 H13B 108.1
C15 C14 N1 114.3(4)
C15 C14 H14A 108.7
N1 C14 H14A 108.7
C15 C14 H14B 108.7
N1 C14 H14B 108.7
H14A C14 H14B 107.6
N3 C15 C16 122.5(5)
N3 C15 C14 119.5(5)
C16 C15 C14 117.9(5)
C17 C16 C15 118.7(5)
C17 C16 H16 120.6
C15 C16 H16 120.6
C16 C17 C18 120.5(5)
C16 C17 H17 119.7
C18 C17 H17 119.7
C17 C18 C19 123.2(5)
C17 C18 C23 118.6(5)
C19 C18 C23 118.2(5)
C20 C19 C18 122.2(6)
C20 C19 H19 118.9
C18 C19 H19 118.9
C19 C20 C21 118.8(5)
C19 C20 H20 120.6
C21 C20 H20 120.6
C22 C21 C20 121.1(6)
C22 C21 H21 119.5
C20 C21 H21 119.5
C21 C22 C23 120.7(5)
C21 C22 H22 119.7
C23 C22 H22 119.7
C22 C23 N3 120.9(4)
C22 C23 C18 118.9(5)
N3 C23 C18 120.1(4)
N1 C24 C25 113.0(4)
N1 C24 H24A 109.0
C25 C24 H24A 109.0
N1 C24 H24B 109.0
C25 C24 H24B 109.0
H24A C24 H24B 107.8
C26 C25 C24 112.3(4)
C26 C25 H25A 109.1
C24 C25 H25A 109.1
C26 C25 H25B 109.1
C24 C25 H25B 109.1
H25A C25 H25B 107.9
N4 C26 C25 115.0(5)
N4 C26 H26A 108.5
C25 C26 H26A 108.5
N4 C26 H26B 108.5
C25 C26 H26B 108.5
H26A C26 H26B 107.5
O4 C27 N4 125.0(5)
O4 C27 C28 128.4(5)
N4 C27 C28 106.5(5)
C29 C28 C27 107.9(5)
C29 C28 H28 126.0
C27 C28 H28 126.0
C28 C29 C30 109.1(5)
C28 C29 H29 125.5
C30 C29 H29 125.5
O5 C30 N4 124.6(6)
O5 C30 C29 129.3(5)
N4 C30 C29 106.1(5)

loop_
_geom_bond_atom_site_label_1
_geom_bond_atom_site_label_2
_geom_bond_distance
Re1 C1 1.911(5)
Re1 C2 1.925(5)
Re1 C3 1.930(5)
Re1 N1 2.217(4)
Re1 N3 2.220(4)
Re1 N2 2.226(4)
O1 C1 1.159(6)
O2 C2 1.146(6)
O3 C3 1.141(7)
O4 C27 1.213(6)
O5 C30 1.205(7)
N1 C13 1.491(6)
N1 C14 1.494(7)
N1 C24 1.516(6)
N2 C4 1.340(6)
N2 C12 1.391(6)
N3 C15 1.331(6)
N3 C23 1.404(6)
N4 C27 1.383(7)
N4 C30 1.400(7)
N4 C26 1.450(7)
C4 C5 1.404(7)
C4 C13 1.503(7)
C5 C6 1.364(7)
C5 H5 0.9500
C6 C7 1.413(7)
C6 H6 0.9500
C7 C12 1.418(7)
C7 C8 1.427(7)
C8 C9 1.363(8)
C8 H8 0.9500
C9 C10 1.398(8)
C9 H9 0.9500
C10 C11 1.384(7)
C10 H10 0.9500
C11 C12 1.418(7)
C11 H11 0.9500
C13 H13A 0.9900
C13 H13B 0.9900
C14 C15 1.473(7)
C14 H14A 0.9900
C14 H14B 0.9900
C15 C16 1.431(8)
C16 C17 1.373(8)
C16 H16 0.9500
C17 C18 1.401(8)
C17 H17 0.9500
C18 C19 1.407(8)
C18 C23 1.430(7)
C19 C20 1.358(9)
C19 H19 0.9500
C20 C21 1.415(9)
C20 H20 0.9500
C21 C22 1.366(7)
C21 H21 0.9500
C22 C23 1.398(7)
C22 H22 0.9500
C24 C25 1.539(7)
C24 H24A 0.9900
C24 H24B 0.9900
C25 C26 1.523(7)
C25 H25A 0.9900
C25 H25B 0.9900
C26 H26A 0.9900
C26 H26B 0.9900
C27 C28 1.498(8)
C28 C29 1.337(9)
C28 H28 0.9500
C29 C30 1.483(9)
C29 H29 0.9500

loop_
_geom_torsion_atom_site_label_1
_geom_torsion_atom_site_label_2
_geom_torsion_atom_site_label_3
_geom_torsion_atom_site_label_4
_geom_torsion
C1 Re1 N1 C13 -143.8(3)
C2 Re1 N1 C13 -6(3)
C3 Re1 N1 C13 -55.6(3)
N3 Re1 N1 C13 119.0(3)
N2 Re1 N1 C13 35.6(3)
C1 Re1 N1 C14 97.3(3)
C2 Re1 N1 C14 -125(3)
C3 Re1 N1 C14 -174.4(3)
N3 Re1 N1 C14 0.1(3)
N2 Re1 N1 C14 -83.3(3)
C1 Re1 N1 C24 -25.9(4)
C2 Re1 N1 C24 112(3)
C3 Re1 N1 C24 62.3(4)
N3 Re1 N1 C24 -123.1(3)
N2 Re1 N1 C24 153.5(4)
C1 Re1 N2 C4 -18.6(13)
C2 Re1 N2 C4 155.5(3)
C3 Re1 N2 C4 71.4(4)
N1 Re1 N2 C4 -22.1(3)
N3 Re1 N2 C4 -102.4(3)
C1 Re1 N2 C12 164.0(10)
C2 Re1 N2 C12 -21.8(4)
C3 Re1 N2 C12 -106.0(4)
N1 Re1 N2 C12 160.5(4)
N3 Re1 N2 C12 80.2(4)
C1 Re1 N3 C15 -107.2(4)
C2 Re1 N3 C15 163.9(3)
C3 Re1 N3 C15 22.5(12)
N1 Re1 N3 C15 -13.2(3)
N2 Re1 N3 C15 64.0(3)
C1 Re1 N3 C23 89.4(4)
C2 Re1 N3 C23 0.5(4)
C3 Re1 N3 C23 -140.9(10)
N1 Re1 N3 C23 -176.6(4)
N2 Re1 N3 C23 -99.5(4)
C2 Re1 C1 O1 -101(6)
C3 Re1 C1 O1 -17(6)
N1 Re1 C1 O1 77(6)
N3 Re1 C1 O1 156(6)
N2 Re1 C1 O1 73(7)
C1 Re1 C2 O2 56(8)
C3 Re1 C2 O2 -32(8)
N1 Re1 C2 O2 -82(9)
N3 Re1 C2 O2 154(8)
N2 Re1 C2 O2 -123(8)
C1 Re1 C3 O3 -139(17)
C2 Re1 C3 O3 -52(17)
N1 Re1 C3 O3 126(17)
N3 Re1 C3 O3 91(17)
N2 Re1 C3 O3 50(17)
C12 N2 C4 C5 1.0(7)
Re1 N2 C4 C5 -176.8(4)
C12 N2 C4 C13 -179.5(4)
Re1 N2 C4 C13 2.8(5)
N2 C4 C5 C6 1.0(8)
C13 C4 C5 C6 -178.5(5)
C4 C5 C6 C7 -1.6(8)
C5 C6 C7 C12 0.3(8)
C5 C6 C7 C8 -178.8(5)
C6 C7 C8 C9 178.5(5)
C12 C7 C8 C9 -0.6(8)
C7 C8 C9 C10 0.2(8)
C8 C9 C10 C11 -0.8(9)
C9 C10 C11 C12 1.7(8)
C4 N2 C12 C11 177.0(4)
Re1 N2 C12 C11 -5.7(7)
C4 N2 C12 C7 -2.3(7)
Re1 N2 C12 C7 174.9(3)
C10 C11 C12 N2 178.6(5)
C10 C11 C12 C7 -2.0(7)
C6 C7 C12 N2 1.8(7)
C8 C7 C12 N2 -179.2(5)
C6 C7 C12 C11 -177.6(5)
C8 C7 C12 C11 1.5(7)
C14 N1 C13 C4 73.5(5)
C24 N1 C13 C4 -167.0(4)
Re1 N1 C13 C4 -45.5(5)
N2 C4 C13 N1 29.9(6)
C5 C4 C13 N1 -150.6(5)
C13 N1 C14 C15 -103.8(5)
C24 N1 C14 C15 137.5(4)
Re1 N1 C14 C15 11.9(5)
C23 N3 C15 C16 5.2(7)
Re1 N3 C15 C16 -159.6(4)
C23 N3 C15 C14 -170.0(4)
Re1 N3 C15 C14 25.2(6)
N1 C14 C15 N3 -25.7(7)
N1 C14 C15 C16 158.9(4)
N3 C15 C16 C17 1.1(8)
C14 C15 C16 C17 176.3(5)
C15 C16 C17 C18 -5.6(9)
C16 C17 C18 C19 -175.6(6)
C16 C17 C18 C23 3.8(8)
C17 C18 C19 C20 176.0(7)
C23 C18 C19 C20 -3.4(9)
C18 C19 C20 C21 -0.6(11)
C19 C20 C21 C22 3.0(11)
C20 C21 C22 C23 -1.2(10)
C21 C22 C23 N3 -179.7(5)
C21 C22 C23 C18 -2.9(8)
C15 N3 C23 C22 169.8(5)
Re1 N3 C23 C22 -27.8(7)
C15 N3 C23 C18 -6.9(7)
Re1 N3 C23 C18 155.5(4)
C17 C18 C23 C22 -174.3(5)
C19 C18 C23 C22 5.1(8)
C17 C18 C23 N3 2.5(8)
C19 C18 C23 N3 -178.1(5)
C13 N1 C24 C25 -54.6(6)
C14 N1 C24 C25 65.4(5)
Re1 N1 C24 C25 -170.7(4)
N1 C24 C25 C26 -149.6(5)
C27 N4 C26 C25 -96.6(6)
C30 N4 C26 C25 92.2(6)
C24 C25 C26 N4 -67.4(6)
C30 N4 C27 O4 176.9(6)
C26 N4 C27 O4 4.6(9)
C30 N4 C27 C28 -2.6(6)
C26 N4 C27 C28 -174.9(5)
O4 C27 C28 C29 -179.3(7)
N4 C27 C28 C29 0.3(7)
C27 C28 C29 C30 2.0(7)
C27 N4 C30 O5 -174.3(6)
C26 N4 C30 O5 -2.0(9)
C27 N4 C30 C29 3.8(6)
C26 N4 C30 C29 176.1(5)
C28 C29 C30 O5 174.3(6)
C28 C29 C30 N4 -3.6(7)
